data_1517960
loop_
_publ_author_name
'Wu, Xiu-Ping'
'Su, Yan'
'Gu, Peiming'

_publ_section_title
;
 Catalytic Enantioselective Desymmetrization of 1,3-Diazido-2-propanol via
 Intramolecular Interception of Alkyl Azides with Diazo(aryl)acetates.
;
_journal_issue 20
_journal_name_full 'Organic letters'
_journal_page_first 5339
_journal_page_last 5341
_journal_paper_doi 10.1021/ol502608d
_journal_volume 16
_journal_year 2014
_chemical_absolute_configuration none
_chemical_formula_moiety 'C11 H9 F N4 O2'
_chemical_formula_sum 'C11 H9 F N4 O2'
_chemical_formula_weight 248.22
_chemical_name_systematic
;
 ?
;
_space_group_crystal_system orthorhombic
_space_group_IT_number 19
_space_group_name_Hall 'P 2ac 2ab'
_space_group_name_H-M_alt 'P 21 21 21'
_symmetry_space_group_name_Hall 'P 2ac 2ab'
_symmetry_space_group_name_H-M 'P 21 21 21'
_atom_sites_solution_hydrogens geom
_atom_sites_solution_primary direct
_audit_creation_date 2014-03-28
_audit_creation_method
;
Olex2 1.2
(compiled 2014.03.20 svn.r2914 for OlexSys, GUI svn.r4816)
;
_cell_angle_alpha 90
_cell_angle_beta 90
_cell_angle_gamma 90
_cell_formula_units_Z 4
_cell_length_a 6.28391(8)
_cell_length_b 7.30361(8)
_cell_length_c 24.7078(3)
_cell_measurement_reflns_used 5598
_cell_measurement_temperature 294.2(2)
_cell_measurement_theta_max 70.7450
_cell_measurement_theta_min 5.3410
_cell_volume 1133.97(2)
_computing_cell_refinement
;
CrysAlisPro, Agilent Technologies,
Version 1.171.36.28 (release 01-02-2013 CrysAlis171 .NET)
(compiled Feb  1 2013,16:14:44)
;
_computing_data_collection
;
CrysAlisPro, Agilent Technologies,
Version 1.171.36.28 (release 01-02-2013 CrysAlis171 .NET)
(compiled Feb  1 2013,16:14:44)
;
_computing_data_reduction
;
CrysAlisPro, Agilent Technologies,
Version 1.171.36.28 (release 01-02-2013 CrysAlis171 .NET)
(compiled Feb  1 2013,16:14:44)
;
_computing_molecular_graphics 'Olex2 (Dolomanov et al., 2009)'
_computing_publication_material 'Olex2 (Dolomanov et al., 2009)'
_computing_structure_refinement 'ShelXL (Sheldrick, 2008)'
_computing_structure_solution 'ShelXS (Sheldrick, 2008)'
_diffrn_ambient_temperature 294.2(2)
_diffrn_detector_area_resol_mean 16.0733
_diffrn_measured_fraction_theta_full 0.989
_diffrn_measured_fraction_theta_max 0.985
_diffrn_measurement_device_type 'SuperNova, Dual, Cu at zero, Eos'
_diffrn_measurement_method '\w scans'
_diffrn_orient_matrix_UB_11 0.0747270000
_diffrn_orient_matrix_UB_12 -0.0696228000
_diffrn_orient_matrix_UB_13 0.0557073000
_diffrn_orient_matrix_UB_21 0.0990967000
_diffrn_orient_matrix_UB_22 0.1886476000
_diffrn_orient_matrix_UB_23 0.0120076000
_diffrn_orient_matrix_UB_31 -0.2113763000
_diffrn_orient_matrix_UB_32 0.0638233000
_diffrn_orient_matrix_UB_33 0.0252984000
_diffrn_radiation_monochromator mirror
_diffrn_radiation_type CuK\a
_diffrn_radiation_wavelength 1.5418
_diffrn_reflns_av_R_equivalents 0.0227
_diffrn_reflns_av_unetI/netI 0.0153
_diffrn_reflns_Laue_measured_fraction_full 0.989
_diffrn_reflns_Laue_measured_fraction_max 0.985
_diffrn_reflns_limit_h_max 6
_diffrn_reflns_limit_h_min -7
_diffrn_reflns_limit_k_max 8
_diffrn_reflns_limit_k_min -8
_diffrn_reflns_limit_l_max 30
_diffrn_reflns_limit_l_min -30
_diffrn_reflns_number 7733
_diffrn_reflns_point_group_measured_fraction_full 0.991
_diffrn_reflns_point_group_measured_fraction_max 0.980
_diffrn_reflns_theta_full 67.680
_diffrn_reflns_theta_max 70.601
_diffrn_reflns_theta_min 6.319
_diffrn_source 'SuperNova (Cu) X-ray Source'
_exptl_absorpt_coefficient_mu 0.985
_exptl_absorpt_correction_T_max 1.00000
_exptl_absorpt_correction_T_min 0.80672
_exptl_absorpt_correction_type multi-scan
_exptl_absorpt_process_details
;
CrysAlisPro, Agilent Technologies,
Version 1.171.36.28 (release 01-02-2013 CrysAlis171 .NET)
(compiled Feb  1 2013,16:14:44)
Empirical absorption correction using spherical harmonics,
 implemented in SCALE3 ABSPACK scaling algorithm.
;
_exptl_crystal_colour 'clear light colourless'
_exptl_crystal_density_diffrn 1.454
_exptl_crystal_description block
_exptl_crystal_F_000 512
_exptl_crystal_size_max 0.32
_exptl_crystal_size_mid 0.29
_exptl_crystal_size_min 0.27
_refine_diff_density_max 0.141
_refine_diff_density_min -0.122
_refine_diff_density_rms 0.030
_refine_ls_abs_structure_details
;
 Flack x determined using 832 quotients [(I+)-(I-)]/[(I+)+(I-)]
 (Parsons and Flack (2004), Acta Cryst. A60, s61).
;
_refine_ls_abs_structure_Flack 0.06(6)
_refine_ls_extinction_method none
_refine_ls_goodness_of_fit_ref 1.054
_refine_ls_hydrogen_treatment constr
_refine_ls_matrix_type full
_refine_ls_number_parameters 163
_refine_ls_number_reflns 2122
_refine_ls_number_restraints 0
_refine_ls_restrained_S_all 1.054
_refine_ls_R_factor_all 0.0343
_refine_ls_R_factor_gt 0.0341
_refine_ls_shift/su_max 0.000
_refine_ls_shift/su_mean 0.000
_refine_ls_structure_factor_coef Fsqd
_refine_ls_weighting_details
;
 w=1/[\s^2^(Fo^2^)+(0.0573P)^2^+0.1096P]
 where P=(Fo^2^+2Fc^2^)/3
;
_refine_ls_weighting_scheme calc
_refine_ls_wR_factor_gt 0.0930
_refine_ls_wR_factor_ref 0.0933
_reflns_Friedel_coverage 0.667
_reflns_Friedel_fraction_full 0.993
_reflns_Friedel_fraction_max 0.974
_reflns_number_gt 2091
_reflns_number_total 2122
_reflns_threshold_expression 'I > 2\s(I)'
_cod_data_source_file ol502608d_si_002.cif
_cod_data_source_block gu_wu_2b
_cod_depositor_comments 'Adding full bibliography for 1517959--1517960.cif.'
_cod_database_code 1517960
_shelxl_version_number 2013-2
_shelx_space_group_comment
;
The symmetry employed for this shelxl refinement is uniquely defined
by the following loop, which should always be used as a source of
symmetry information in preference to the above space-group names.
They are only intended as comments.
;
_reflns_odcompleteness_completeness 99.11
_reflns_odcompleteness_iscentric 1
_reflns_odcompleteness_theta 66.97
_olex2_refinement_description
;
1. Fixed Uiso
 At 1.2 times of:
  All C(H) groups, All C(H,H) groups
2.a Ternary CH refined with riding coordinates:
 C9(H9)
2.b Secondary CH2 refined with riding coordinates:
 C10(H10A,H10B), C11(H11A,H11B)
2.c Aromatic/amide H refined with riding coordinates:
 C1(H1), C2(H2), C4(H4), C5(H5)
;

loop_
_space_group_symop_operation_xyz
'x, y, z'
'-x+1/2, -y, z+1/2'
'x+1/2, -y+1/2, -z'
'-x, y+1/2, -z+1/2'

loop_
_atom_site_label
_atom_site_type_symbol
_atom_site_fract_x
_atom_site_fract_y
_atom_site_fract_z
_atom_site_U_iso_or_equiv
_atom_site_adp_type
_atom_site_occupancy
_atom_site_site_symmetry_order
_atom_site_calc_flag
_atom_site_refinement_flags_posn
F1 F 0.3478(3) -0.1287(2) 0.49835(5) 0.0845(5) Uani 1 1 d .
O1 O 0.4966(3) 0.1237(2) 0.25537(6) 0.0580(4) Uani 1 1 d .
O2 O 0.3296(2) -0.0071(2) 0.18744(5) 0.0502(4) Uani 1 1 d .
N1 N -0.0050(3) -0.0778(2) 0.26129(6) 0.0475(4) Uani 1 1 d .
N2 N 0.2784(5) -0.2091(3) 0.08086(9) 0.0765(7) Uani 1 1 d .
N3 N 0.4490(5) -0.1381(4) 0.07314(10) 0.0808(7) Uani 1 1 d .
N4 N 0.6132(6) -0.0883(7) 0.06205(17) 0.1334(14) Uani 1 1 d .
C1 C 0.4386(3) -0.1006(3) 0.35453(8) 0.0492(5) Uani 1 1 d .
H1 H 0.5503 -0.1090 0.3300 0.059 Uiso 1 1 calc R
C2 C 0.4764(4) -0.1236(3) 0.40922(8) 0.0571(5) Uani 1 1 d .
H2 H 0.6127 -0.1495 0.4217 0.068 Uiso 1 1 calc R
C3 C 0.3099(4) -0.1075(3) 0.44471(7) 0.0554(5) Uani 1 1 d .
C4 C 0.1064(4) -0.0715(3) 0.42836(8) 0.0585(6) Uani 1 1 d .
H4 H -0.0036 -0.0603 0.4533 0.070 Uiso 1 1 calc R
C5 C 0.0692(3) -0.0523(3) 0.37352(8) 0.0509(5) Uani 1 1 d .
H5 H -0.0685 -0.0304 0.3614 0.061 Uiso 1 1 calc R
C6 C 0.2338(3) -0.0650(2) 0.33621(7) 0.0400(4) Uani 1 1 d .
C7 C 0.1836(3) -0.0460(2) 0.27767(7) 0.0399(4) Uani 1 1 d .
C8 C 0.3536(3) 0.0275(2) 0.24033(7) 0.0434(4) Uani 1 1 d .
C9 C 0.1497(3) -0.1205(3) 0.17181(7) 0.0472(4) Uani 1 1 d .
H9 H 0.1817 -0.2485 0.1805 0.057 Uiso 1 1 calc R
C10 C -0.0434(3) -0.0617(3) 0.20308(8) 0.0497(5) Uani 1 1 d .
H10A H -0.0777 0.0643 0.1942 0.060 Uiso 1 1 calc R
H10B H -0.1637 -0.1376 0.1930 0.060 Uiso 1 1 calc R
C11 C 0.1243(4) -0.1019(3) 0.11117(8) 0.0603(6) Uani 1 1 d .
H11A H -0.0180 -0.1406 0.1011 0.072 Uiso 1 1 calc R
H11B H 0.1393 0.0260 0.1013 0.072 Uiso 1 1 calc R

loop_
_atom_site_aniso_label
_atom_site_aniso_U_11
_atom_site_aniso_U_22
_atom_site_aniso_U_33
_atom_site_aniso_U_23
_atom_site_aniso_U_13
_atom_site_aniso_U_12
F1 0.1030(12) 0.1157(12) 0.0348(6) 0.0069(7) -0.0090(7) 0.0130(10)
O1 0.0566(8) 0.0649(9) 0.0526(7) 0.0048(6) -0.0036(6) -0.0204(7)
O2 0.0553(8) 0.0570(8) 0.0384(6) 0.0033(6) 0.0017(6) -0.0066(7)
N1 0.0454(8) 0.0548(8) 0.0425(8) 0.0051(7) -0.0031(7) -0.0008(7)
N2 0.0904(18) 0.0791(14) 0.0599(12) -0.0132(10) 0.0045(12) 0.0015(13)
N3 0.0765(16) 0.0903(17) 0.0757(14) -0.0041(13) -0.0089(12) 0.0216(15)
N4 0.078(2) 0.156(3) 0.166(4) -0.007(3) 0.010(2) 0.013(2)
C1 0.0473(10) 0.0593(11) 0.0409(9) -0.0021(8) -0.0016(8) 0.0054(9)
C2 0.0541(12) 0.0712(13) 0.0459(10) 0.0005(10) -0.0093(9) 0.0072(11)
C3 0.0728(14) 0.0593(11) 0.0342(9) 0.0028(8) -0.0040(9) 0.0016(11)
C4 0.0619(13) 0.0719(14) 0.0417(10) 0.0100(10) 0.0099(9) 0.0047(11)
C5 0.0471(10) 0.0611(12) 0.0446(10) 0.0090(9) 0.0025(8) 0.0025(9)
C6 0.0439(9) 0.0371(8) 0.0390(8) 0.0016(6) -0.0002(7) -0.0005(7)
C7 0.0423(9) 0.0369(8) 0.0404(9) 0.0009(6) 0.0003(7) 0.0009(7)
C8 0.0472(9) 0.0432(9) 0.0398(8) 0.0039(7) 0.0002(8) -0.0028(8)
C9 0.0564(11) 0.0434(9) 0.0418(9) 0.0018(8) -0.0083(8) 0.0011(9)
C10 0.0509(11) 0.0544(11) 0.0437(9) 0.0038(8) -0.0092(8) 0.0007(9)
C11 0.0758(15) 0.0635(12) 0.0417(10) -0.0016(10) -0.0075(10) 0.0064(12)

loop_
_atom_type_symbol
_atom_type_description
_atom_type_scat_dispersion_real
_atom_type_scat_dispersion_imag
_atom_type_scat_source
C C 0.0181 0.0091 'International Tables Vol C Tables 4.2.6.8 and 6.1.1.4'
H H 0.0000 0.0000 'International Tables Vol C Tables 4.2.6.8 and 6.1.1.4'
N N 0.0311 0.0180 'International Tables Vol C Tables 4.2.6.8 and 6.1.1.4'
O O 0.0492 0.0322 'International Tables Vol C Tables 4.2.6.8 and 6.1.1.4'
F F 0.0727 0.0534 'International Tables Vol C Tables 4.2.6.8 and 6.1.1.4'

loop_
_geom_angle_atom_site_label_1
_geom_angle_atom_site_label_2
_geom_angle_atom_site_label_3
_geom_angle
C8 O2 C9 116.99(14)
C7 N1 C10 116.81(16)
N3 N2 C11 116.2(2)
N4 N3 N2 172.0(4)
C2 C1 H1 120.0
C2 C1 C6 120.05(18)
C6 C1 H1 120.0
C1 C2 H2 120.5
C3 C2 C1 118.9(2)
C3 C2 H2 120.5
F1 C3 C2 118.8(2)
F1 C3 C4 118.4(2)
C4 C3 C2 122.82(18)
C3 C4 H4 121.1
C3 C4 C5 117.85(19)
C5 C4 H4 121.1
C4 C5 H5 119.4
C4 C5 C6 121.21(19)
C6 C5 H5 119.4
C1 C6 C5 119.10(16)
C1 C6 C7 122.10(16)
C5 C6 C7 118.77(17)
N1 C7 C6 119.31(16)
N1 C7 C8 121.93(15)
C6 C7 C8 118.51(15)
O1 C8 O2 119.78(17)
O1 C8 C7 123.28(17)
O2 C8 C7 116.72(15)
O2 C9 H9 109.0
O2 C9 C10 109.19(15)
O2 C9 C11 107.09(16)
C10 C9 H9 109.0
C10 C9 C11 113.50(17)
C11 C9 H9 109.0
N1 C10 C9 110.48(15)
N1 C10 H10A 109.6
N1 C10 H10B 109.6
C9 C10 H10A 109.6
C9 C10 H10B 109.6
H10A C10 H10B 108.1
N2 C11 C9 113.05(19)
N2 C11 H11A 109.0
N2 C11 H11B 109.0
C9 C11 H11A 109.0
C9 C11 H11B 109.0
H11A C11 H11B 107.8

loop_
_geom_bond_atom_site_label_1
_geom_bond_atom_site_label_2
_geom_bond_distance
F1 C3 1.355(2)
O1 C8 1.200(2)
O2 C8 1.339(2)
O2 C9 1.454(2)
N1 C7 1.274(2)
N1 C10 1.463(2)
N2 N3 1.206(4)
N2 C11 1.453(3)
N3 N4 1.128(5)
C1 H1 0.9300
C1 C2 1.382(3)
C1 C6 1.388(3)
C2 H2 0.9300
C2 C3 1.370(3)
C3 C4 1.367(3)
C4 H4 0.9300
C4 C5 1.382(3)
C5 H5 0.9300
C5 C6 1.389(3)
C6 C7 1.487(2)
C7 C8 1.510(2)
C9 H9 0.9800
C9 C10 1.501(3)
C9 C11 1.513(2)
C10 H10A 0.9700
C10 H10B 0.9700
C11 H11A 0.9700
C11 H11B 0.9700

loop_
_geom_torsion_atom_site_label_1
_geom_torsion_atom_site_label_2
_geom_torsion_atom_site_label_3
_geom_torsion_atom_site_label_4
_geom_torsion
F1 C3 C4 C5 -179.3(2)
O2 C9 C10 N1 -58.8(2)
O2 C9 C11 N2 77.6(2)
N1 C7 C8 O1 149.6(2)
N1 C7 C8 O2 -25.1(3)
N3 N2 C11 C9 -85.0(3)
C1 C2 C3 F1 -179.5(2)
C1 C2 C3 C4 0.7(4)
C1 C6 C7 N1 155.40(19)
C1 C6 C7 C8 -30.2(2)
C2 C1 C6 C5 0.3(3)
C2 C1 C6 C7 -177.74(19)
C2 C3 C4 C5 0.5(4)
C3 C4 C5 C6 -1.4(3)
C4 C5 C6 C1 1.0(3)
C4 C5 C6 C7 179.08(19)
C5 C6 C7 N1 -22.6(3)
C5 C6 C7 C8 151.82(18)
C6 C1 C2 C3 -1.1(3)
C6 C7 C8 O1 -24.7(3)
C6 C7 C8 O2 160.67(16)
C7 N1 C10 C9 33.9(3)
C8 O2 C9 C10 43.1(2)
C8 O2 C9 C11 166.38(17)
C9 O2 C8 O1 -178.33(18)
C9 O2 C8 C7 -3.5(2)
C10 N1 C7 C6 -178.36(15)
C10 N1 C7 C8 7.4(3)
C10 C9 C11 N2 -161.8(2)
C11 C9 C10 N1 -178.17(17)
